data_4509570
loop_
_publ_author_name
'Meng, Jing-Xin'
'Lu, Ying'
'Li, Yang-Guang'
'Fu, Hai'
'Wang, En-Bo'

_publ_section_title
;
 Base-Directed Self-Assembly of Octamolybdate-Based Frameworks Decorated
 by Flexible N-Containing Ligands
;
_journal_issue 9
_journal_name_full 'Crystal Growth &amp; Design'
_journal_page_first 4116
_journal_paper_doi 10.1021/cg900352e
_journal_volume 9
_journal_year 2009
_chemical_formula_sum 'C42 H50 Mo8 N12 O28'
_chemical_formula_weight 1938.46
_chemical_name_systematic
; 
 ? 
;
_space_group_IT_number 2
_symmetry_cell_setting triclinic
_symmetry_space_group_name_Hall '-P 1'
_symmetry_space_group_name_H-M 'P -1'
_atom_sites_solution_hydrogens geom
_atom_sites_solution_primary direct
_atom_sites_solution_secondary difmap
_audit_creation_method SHELXL-97
_cell_angle_alpha 115.03(3)
_cell_angle_beta 96.54(3)
_cell_angle_gamma 103.21(3)
_cell_formula_units_Z 1
_cell_length_a 10.799(2)
_cell_length_b 12.472(3)
_cell_length_c 12.879(3)
_cell_measurement_reflns_used 13795
_cell_measurement_temperature 150(2)
_cell_measurement_theta_max 27.48
_cell_measurement_theta_min 2.99
_cell_volume 1485.9(8)
_computing_cell_refinement 'RAPID AUTO'
_computing_data_collection 'RAPID AUTO'
_computing_data_reduction 'RAPID AUTO'
_computing_structure_refinement 'SHELXL-97 (Sheldrick, 1997)'
_computing_structure_solution 'SHELXS-97 (Sheldrick, 1990)'
_diffrn_ambient_temperature 150(2)
_diffrn_detector_area_resol_mean 0.01
_diffrn_measured_fraction_theta_full 0.961
_diffrn_measured_fraction_theta_max 0.961
_diffrn_measurement_device_type 'Rigaku RAXIS RAPID IP'
_diffrn_measurement_method Oscillation
_diffrn_radiation_monochromator graphite
_diffrn_radiation_source 'Rotation anode'
_diffrn_radiation_type MoK\a
_diffrn_radiation_wavelength 0.71073
_diffrn_reflns_av_R_equivalents 0.0530
_diffrn_reflns_av_sigmaI/netI 0.0756
_diffrn_reflns_limit_h_max 13
_diffrn_reflns_limit_h_min -14
_diffrn_reflns_limit_k_max 16
_diffrn_reflns_limit_k_min -16
_diffrn_reflns_limit_l_max 13
_diffrn_reflns_limit_l_min -16
_diffrn_reflns_number 13795
_diffrn_reflns_theta_full 27.48
_diffrn_reflns_theta_max 27.48
_diffrn_reflns_theta_min 2.99
_exptl_absorpt_coefficient_mu 1.727
_exptl_absorpt_correction_T_max 0.733
_exptl_absorpt_correction_T_min 0.667
_exptl_absorpt_correction_type multi-scan
_exptl_absorpt_process_details 'ABSCOR by T.Higashi    8 March, 1995'
_exptl_crystal_colour yellow
_exptl_crystal_density_diffrn 2.166
_exptl_crystal_density_method 'not measured'
_exptl_crystal_description block
_exptl_crystal_F_000 946
_exptl_crystal_size_max 0.24
_exptl_crystal_size_mid 0.20
_exptl_crystal_size_min 0.18
_refine_diff_density_max 2.360
_refine_diff_density_min -1.026
_refine_diff_density_rms 0.239
_refine_ls_extinction_method none
_refine_ls_goodness_of_fit_ref 1.045
_refine_ls_hydrogen_treatment constr
_refine_ls_matrix_type full
_refine_ls_number_parameters 415
_refine_ls_number_reflns 6538
_refine_ls_number_restraints 12
_refine_ls_restrained_S_all 1.050
_refine_ls_R_factor_all 0.0740
_refine_ls_R_factor_gt 0.0516
_refine_ls_shift/su_max 0.000
_refine_ls_shift/su_mean 0.000
_refine_ls_structure_factor_coef Fsqd
_refine_ls_weighting_details 'calc w=1/[\s^2^(Fo^2^)+(0.0684P)^2^+9.0267P] where P=(Fo^2^+2Fc^2^)/3'
_refine_ls_weighting_scheme calc
_refine_ls_wR_factor_gt 0.1240
_refine_ls_wR_factor_ref 0.1464
_reflns_number_gt 4975
_reflns_number_total 6538
_reflns_threshold_expression >2sigma(I)
_cod_data_source_file cg900352esup8.cif
_cod_data_source_block 269a
_cod_depositor_comments
;
The following automatic conversions were performed:

'_symmetry_cell_setting' value 'Triclinic' changed to 'triclinic'
according to /home/saulius/struct/CIF-dictionaries/cif_core.dic
dictionary named 'cif_core.dic' version 2.4.2 from 2011-04-26.

Automatic conversion script
Id: cif_fix_values 1891 2012-01-12 08:04:46Z andrius 
;
_cod_original_cell_volume 1485.9(6)
_cod_original_sg_symbol_H-M P-1
_cod_database_code 4509570

loop_
_symmetry_equiv_pos_as_xyz
'x, y, z'
'-x, -y, -z'

loop_
_atom_site_label
_atom_site_type_symbol
_atom_site_fract_x
_atom_site_fract_y
_atom_site_fract_z
_atom_site_U_iso_or_equiv
_atom_site_adp_type
_atom_site_occupancy
_atom_site_symmetry_multiplicity
_atom_site_calc_flag
_atom_site_refinement_flags
Mo1 Mo 0.49024(6) 0.28531(6) 0.05136(5) 0.01498(15) Uani 1 1 d .
Mo2 Mo 0.60908(6) 0.29688(6) 0.29953(5) 0.01453(15) Uani 1 1 d .
Mo3 Mo 0.66888(6) -0.02340(6) 0.17763(5) 0.01452(15) Uani 1 1 d .
Mo4 Mo 0.39375(5) 0.02067(5) 0.09187(5) 0.01286(15) Uani 1 1 d .
O1 O 0.7619(5) 0.3379(5) 0.3840(5) 0.0222(11) Uani 1 1 d .
O2 O 0.5746(5) 0.3271(5) -0.0379(5) 0.0218(11) Uani 1 1 d .
O3 O 0.6446(5) 0.3161(5) 0.1679(4) 0.0179(10) Uani 1 1 d .
O4 O 0.8290(5) 0.0529(5) 0.2531(5) 0.0240(12) Uani 1 1 d .
O5 O 0.5865(5) 0.1077(4) 0.2113(4) 0.0146(10) Uani 1 1 d .
O6 O 0.7290(5) 0.0347(5) 0.0361(4) 0.0185(10) Uani 1 1 d .
O7 O 0.3240(5) 0.1775(5) -0.0583(4) 0.0162(10) Uani 1 1 d .
O8 O 0.5538(5) 0.4219(5) 0.3663(5) 0.0223(11) Uani 1 1 d .
O9 O 0.4368(5) 0.4069(5) 0.1293(5) 0.0218(11) Uani 1 1 d .
O10 O 0.4137(5) 0.1936(5) 0.1620(4) 0.0156(10) Uani 1 1 d .
O11 O 0.5999(5) -0.0812(5) 0.2647(5) 0.0224(11) Uani 1 1 d .
O12 O 0.5078(4) 0.0928(4) -0.0299(4) 0.0133(9) Uani 1 1 d .
O13 O 0.3137(5) -0.0296(5) 0.1771(4) 0.0174(10) Uani 1 1 d .
C1 C 0.1721(8) 0.3417(8) 0.5915(7) 0.0251(17) Uani 1 1 d .
H1A H 0.2230 0.4073 0.5832 0.030 Uiso 1 1 calc R
C2 C 0.4703(7) 0.3129(7) 0.5027(6) 0.0212(15) Uani 1 1 d .
H2A H 0.4719 0.3926 0.5160 0.025 Uiso 1 1 calc R
C3 C 0.2330(7) 0.2815(7) 0.6428(6) 0.0173(14) Uani 1 1 d .
C4 C 0.4412(7) 0.1416(7) 0.5226(6) 0.0174(14) Uani 1 1 d .
H4A H 0.4203 0.0838 0.5506 0.021 Uiso 1 1 calc R
C5 C 0.3794(6) 0.3190(7) 0.6767(6) 0.0166(14) Uani 1 1 d .
H5A H 0.4151 0.4088 0.7124 0.020 Uiso 1 1 calc R
H5B H 0.4068 0.2929 0.7342 0.020 Uiso 1 1 calc R
C6 C 0.4887(6) 0.1272(6) 0.4261(6) 0.0134(13) Uani 1 1 d .
H6A H 0.5064 0.0561 0.3756 0.016 Uiso 1 1 calc R
C7 C -0.2827(8) 0.4017(10) 0.7574(8) 0.039(2) Uani 1 1 d .
H7A H -0.2948 0.4791 0.7973 0.047 Uiso 1 1 calc R
C8 C 0.1574(8) 0.1862(8) 0.6546(8) 0.0291(19) Uani 1 1 d .
H8A H 0.1974 0.1454 0.6875 0.035 Uiso 1 1 calc R
C9 C -0.1858(7) 0.1702(8) 0.5315(7) 0.0273(18) Uani 1 1 d .
H9A H -0.2120 0.1844 0.4651 0.033 Uiso 1 1 calc R
H9B H -0.2233 0.0824 0.5077 0.033 Uiso 1 1 calc R
C10 C -0.2386(8) 0.3625(8) 0.6607(8) 0.0281(18) Uani 1 1 d .
H10A H -0.2148 0.4069 0.6197 0.034 Uiso 1 1 calc R
C11 C 0.0359(8) 0.3035(9) 0.5529(8) 0.0284(18) Uani 1 1 d .
H11A H -0.0043 0.3426 0.5181 0.034 Uiso 1 1 calc R
C12 C -0.2773(7) 0.2127(9) 0.7102(7) 0.0300(19) Uani 1 1 d .
H12A H -0.2851 0.1371 0.7108 0.036 Uiso 1 1 calc R
C13 C 0.0212(8) 0.1480(8) 0.6186(8) 0.0275(18) Uani 1 1 d .
H13A H -0.0293 0.0838 0.6291 0.033 Uiso 1 1 calc R
C14 C -0.0380(7) 0.2068(7) 0.5672(7) 0.0203(15) Uani 1 1 d .
C15 C 0.1303(10) 0.2949(11) 0.2825(9) 0.044(3) Uani 1 1 d .
H15A H 0.1583 0.3053 0.3581 0.052 Uiso 1 1 calc R
C16 C 0.1235(8) 0.2580(9) 0.1004(8) 0.036(2) Uani 1 1 d .
H16A H 0.1448 0.2388 0.0280 0.043 Uiso 1 1 calc R
C17 C 0.0242(8) 0.3909(8) -0.0659(7) 0.0279(17) Uani 1 1 d .
H17A H 0.0416 0.3173 -0.1103 0.033 Uiso 1 1 calc R
C18 C 0.0178(9) 0.3068(11) 0.2396(9) 0.041(2) Uani 1 1 d .
H18A H -0.0462 0.3275 0.2800 0.050 Uiso 1 1 calc R
C19 C -0.0896(7) 0.2888(9) 0.0453(8) 0.0285(18) Uani 1 1 d .
H19A H -0.1647 0.2950 0.0796 0.034 Uiso 1 1 calc R
H19B H -0.1170 0.2122 -0.0284 0.034 Uiso 1 1 calc R
C20 C -0.0679(8) 0.5092(9) 0.0869(8) 0.0304(19) Uani 1 1 d .
H20A H -0.1126 0.5166 0.1459 0.036 Uiso 1 1 calc R
C21 C -0.0454(7) 0.3973(8) 0.0203(7) 0.0222(16) Uani 1 1 d .
N1 N 0.4303(5) 0.2611(6) 0.5709(5) 0.0173(12) Uani 1 1 d .
N2 N 0.5068(6) 0.2345(6) 0.4143(5) 0.0156(12) Uani 1 1 d .
N3 N -0.2343(6) 0.2442(6) 0.6315(5) 0.0204(13) Uani 1 1 d .
N4 N -0.3075(7) 0.3080(10) 0.7884(7) 0.044(2) Uani 1 1 d .
N5 N 0.1969(7) 0.2645(7) 0.1943(7) 0.0301(16) Uani 1 1 d .
N6 N 0.0150(6) 0.2833(6) 0.1270(6) 0.0235(14) Uani 1 1 d .
OW1 O -0.0223(12) 0.0405(15) -0.1448(15) 0.072(5) Uani 0.50 1 d PU
OW2 O -0.150(3) -0.072(3) 0.661(3) 0.161(13) Uani 0.50 1 d PU

loop_
_atom_site_aniso_label
_atom_site_aniso_U_11
_atom_site_aniso_U_22
_atom_site_aniso_U_33
_atom_site_aniso_U_23
_atom_site_aniso_U_13
_atom_site_aniso_U_12
Mo1 0.0211(3) 0.0116(3) 0.0140(3) 0.0057(2) 0.0068(2) 0.0074(2)
Mo2 0.0189(3) 0.0106(3) 0.0129(3) 0.0040(2) 0.0050(2) 0.0048(2)
Mo3 0.0189(3) 0.0138(3) 0.0118(3) 0.0052(2) 0.0036(2) 0.0081(2)
Mo4 0.0162(3) 0.0098(3) 0.0125(3) 0.0044(2) 0.0042(2) 0.0051(2)
O1 0.022(3) 0.017(3) 0.025(3) 0.010(2) 0.004(2) 0.002(2)
O2 0.030(3) 0.016(3) 0.020(3) 0.009(2) 0.007(2) 0.005(2)
O3 0.024(3) 0.014(3) 0.013(2) 0.006(2) 0.0062(19) 0.003(2)
O4 0.022(3) 0.027(3) 0.021(3) 0.009(2) 0.003(2) 0.009(2)
O5 0.023(2) 0.011(2) 0.009(2) 0.0038(19) 0.0050(18) 0.0059(19)
O6 0.020(2) 0.022(3) 0.019(3) 0.013(2) 0.0078(19) 0.009(2)
O7 0.023(2) 0.016(3) 0.012(2) 0.006(2) 0.0050(18) 0.011(2)
O8 0.035(3) 0.016(3) 0.022(3) 0.011(2) 0.014(2) 0.011(2)
O9 0.026(3) 0.016(3) 0.023(3) 0.006(2) 0.008(2) 0.008(2)
O10 0.022(2) 0.013(2) 0.013(2) 0.006(2) 0.0044(18) 0.0078(19)
O11 0.036(3) 0.020(3) 0.019(3) 0.012(2) 0.011(2) 0.013(2)
O12 0.016(2) 0.014(2) 0.011(2) 0.0056(19) 0.0034(17) 0.0062(18)
O13 0.020(2) 0.018(3) 0.014(2) 0.009(2) 0.0035(18) 0.003(2)
C1 0.026(4) 0.021(4) 0.029(4) 0.013(3) 0.003(3) 0.006(3)
C2 0.019(3) 0.022(4) 0.019(4) 0.006(3) 0.003(3) 0.007(3)
C3 0.018(3) 0.020(4) 0.010(3) 0.004(3) 0.002(2) 0.007(3)
C4 0.018(3) 0.015(4) 0.017(3) 0.007(3) 0.003(3) 0.002(3)
C5 0.017(3) 0.018(4) 0.012(3) 0.006(3) 0.005(2) 0.003(3)
C6 0.018(3) 0.013(3) 0.013(3) 0.009(3) 0.006(2) 0.005(2)
C7 0.027(4) 0.043(6) 0.028(5) -0.001(4) 0.000(3) 0.016(4)
C8 0.024(4) 0.035(5) 0.046(5) 0.032(4) 0.015(4) 0.012(3)
C9 0.020(4) 0.018(4) 0.028(4) -0.001(3) 0.003(3) 0.002(3)
C10 0.028(4) 0.031(5) 0.031(5) 0.016(4) 0.009(3) 0.015(3)
C11 0.024(4) 0.045(6) 0.033(5) 0.026(4) 0.011(3) 0.021(4)
C12 0.016(4) 0.044(6) 0.029(4) 0.023(4) 0.000(3) -0.003(3)
C13 0.023(4) 0.021(4) 0.043(5) 0.020(4) 0.011(3) 0.002(3)
C14 0.016(3) 0.025(4) 0.022(4) 0.010(3) 0.007(3) 0.007(3)
C15 0.046(5) 0.071(8) 0.043(6) 0.044(6) 0.018(4) 0.030(5)
C16 0.030(5) 0.040(6) 0.036(5) 0.013(4) 0.015(4) 0.012(4)
C17 0.031(4) 0.027(5) 0.028(4) 0.012(4) 0.007(3) 0.014(3)
C18 0.037(5) 0.066(7) 0.037(5) 0.028(5) 0.018(4) 0.030(5)
C19 0.012(3) 0.038(5) 0.039(5) 0.023(4) 0.008(3) 0.003(3)
C20 0.028(4) 0.046(6) 0.034(5) 0.027(4) 0.016(3) 0.019(4)
C21 0.023(4) 0.026(4) 0.021(4) 0.017(3) 0.003(3) 0.005(3)
N1 0.015(3) 0.018(3) 0.014(3) 0.001(2) 0.006(2) 0.006(2)
N2 0.022(3) 0.017(3) 0.009(3) 0.006(2) 0.005(2) 0.007(2)
N3 0.016(3) 0.027(4) 0.019(3) 0.013(3) 0.001(2) 0.005(2)
N4 0.023(4) 0.079(7) 0.021(4) 0.018(4) 0.004(3) 0.007(4)
N5 0.031(4) 0.038(5) 0.038(4) 0.028(4) 0.014(3) 0.018(3)
N6 0.021(3) 0.018(3) 0.040(4) 0.017(3) 0.015(3) 0.011(3)
OW1 0.018(5) 0.049(7) 0.091(9) -0.024(6) 0.030(6) 0.010(5)
OW2 0.169(15) 0.161(16) 0.163(15) 0.083(10) 0.044(10) 0.048(10)

loop_
_atom_type_symbol
_atom_type_description
_atom_type_scat_dispersion_real
_atom_type_scat_dispersion_imag
_atom_type_scat_source
C C 0.0033 0.0016 'International Tables Vol C Tables 4.2.6.8 and 6.1.1.4'
Mo Mo -1.6832 0.6857 'International Tables Vol C Tables 4.2.6.8 and 6.1.1.4'
O O 0.0106 0.0060 'International Tables Vol C Tables 4.2.6.8 and 6.1.1.4'
N N 0.0061 0.0033 'International Tables Vol C Tables 4.2.6.8 and 6.1.1.4'
H H 0.0000 0.0000 'International Tables Vol C Tables 4.2.6.8 and 6.1.1.4'

loop_
_geom_angle_atom_site_label_1
_geom_angle_atom_site_label_2
_geom_angle_atom_site_label_3
_geom_angle
_geom_angle_site_symmetry_1
_geom_angle_site_symmetry_3
O9 Mo1 O2 105.9(3) . .
O9 Mo1 O7 96.8(2) . .
O2 Mo1 O7 101.3(2) . .
O9 Mo1 O3 100.7(2) . .
O2 Mo1 O3 96.3(2) . .
O7 Mo1 O3 150.8(2) . .
O9 Mo1 O12 160.3(2) . .
O2 Mo1 O12 93.0(2) . .
O7 Mo1 O12 73.57(19) . .
O3 Mo1 O12 82.37(19) . .
O9 Mo1 O10 89.0(2) . .
O2 Mo1 O10 163.9(2) . .
O7 Mo1 O10 82.57(19) . .
O3 Mo1 O10 74.52(19) . .
O12 Mo1 O10 72.93(17) . .
O1 Mo2 O8 105.1(3) . .
O1 Mo2 O3 102.6(2) . .
O8 Mo2 O3 99.6(2) . .
O1 Mo2 O5 95.7(2) . .
O8 Mo2 O5 153.6(2) . .
O3 Mo2 O5 91.3(2) . .
O1 Mo2 N2 94.4(2) . .
O8 Mo2 N2 82.2(2) . .
O3 Mo2 N2 161.7(2) . .
O5 Mo2 N2 80.2(2) . .
O1 Mo2 O10 165.2(2) . .
O8 Mo2 O10 89.6(2) . .
O3 Mo2 O10 76.02(19) . .
O5 Mo2 O10 69.74(18) . .
N2 Mo2 O10 85.83(19) . .
O4 Mo3 O11 104.4(3) . .
O4 Mo3 O7 103.1(2) . 2_655
O11 Mo3 O7 97.1(2) . 2_655
O4 Mo3 O5 104.7(2) . .
O11 Mo3 O5 96.7(2) . .
O7 Mo3 O5 144.6(2) 2_655 .
O4 Mo3 O12 156.1(2) . 2_655
O11 Mo3 O12 99.5(2) . 2_655
O7 Mo3 O12 73.89(19) 2_655 2_655
O5 Mo3 O12 71.77(19) . 2_655
O4 Mo3 O6 85.2(2) . .
O11 Mo3 O6 170.4(2) . .
O7 Mo3 O6 79.0(2) 2_655 .
O5 Mo3 O6 82.01(19) . .
O12 Mo3 O6 70.97(17) 2_655 .
O13 Mo4 O6 103.0(2) . 2_655
O13 Mo4 O10 104.1(2) . .
O6 Mo4 O10 100.9(2) 2_655 .
O13 Mo4 O12 104.2(2) . 2_655
O6 Mo4 O12 98.8(2) 2_655 2_655
O10 Mo4 O12 140.5(2) . 2_655
O13 Mo4 O5 97.5(2) . .
O6 Mo4 O5 159.4(2) 2_655 .
O10 Mo4 O5 75.5(2) . .
O12 Mo4 O5 73.99(19) 2_655 .
O13 Mo4 O12 179.9(2) . .
O6 Mo4 O12 77.0(2) 2_655 .
O10 Mo4 O12 75.76(18) . .
O12 Mo4 O12 76.0(2) 2_655 .
O5 Mo4 O12 82.53(17) . .
Mo2 O3 Mo1 115.1(2) . .
Mo3 O5 Mo2 147.1(3) . .
Mo3 O5 Mo4 106.2(2) . .
Mo2 O5 Mo4 106.2(2) . .
Mo4 O6 Mo3 115.9(2) 2_655 .
Mo3 O7 Mo1 114.4(2) 2_655 .
Mo4 O10 Mo2 108.3(2) . .
Mo4 O10 Mo1 113.1(2) . .
Mo2 O10 Mo1 90.06(18) . .
Mo4 O12 Mo1 151.5(2) 2_655 .
Mo4 O12 Mo3 104.3(2) 2_655 2_655
Mo1 O12 Mo3 92.23(17) . 2_655
Mo4 O12 Mo4 104.0(2) 2_655 .
Mo1 O12 Mo4 96.98(16) . .
Mo3 O12 Mo4 95.96(17) 2_655 .
C11 C1 C3 120.5(8) . .
C11 C1 H1A 119.8 . .
C3 C1 H1A 119.8 . .
N2 C2 N1 110.4(7) . .
N2 C2 H2A 124.8 . .
N1 C2 H2A 124.8 . .
C8 C3 C1 119.0(7) . .
C8 C3 C5 121.5(7) . .
C1 C3 C5 119.4(7) . .
C6 C4 N1 105.4(6) . .
C6 C4 H4A 127.3 . .
N1 C4 H4A 127.3 . .
N1 C5 C3 110.1(6) . .
N1 C5 H5A 109.7 . .
C3 C5 H5A 109.7 . .
N1 C5 H5B 109.7 . .
C3 C5 H5B 109.7 . .
H5A C5 H5B 108.2 . .
C4 C6 N2 109.6(6) . .
C4 C6 H6A 125.2 . .
N2 C6 H6A 125.2 . .
C10 C7 N4 107.6(9) . .
C10 C7 H7A 126.2 . .
N4 C7 H7A 126.2 . .
C3 C8 C13 121.5(8) . .
C3 C8 H8A 119.3 . .
C13 C8 H8A 119.3 . .
N3 C9 C14 109.4(6) . .
N3 C9 H9A 109.8 . .
C14 C9 H9A 109.8 . .
N3 C9 H9B 109.8 . .
C14 C9 H9B 109.8 . .
H9A C9 H9B 108.2 . .
C7 C10 N3 107.6(9) . .
C7 C10 H10A 126.2 . .
N3 C10 H10A 126.2 . .
C14 C11 C1 119.0(7) . .
C14 C11 H11A 120.5 . .
C1 C11 H11A 120.5 . .
N3 C12 N4 108.2(9) . .
N3 C12 H12A 125.9 . .
N4 C12 H12A 125.9 . .
C14 C13 C8 119.2(7) . .
C14 C13 H13A 120.4 . .
C8 C13 H13A 120.4 . .
C11 C14 C13 120.9(7) . .
C11 C14 C9 119.0(7) . .
C13 C14 C9 120.1(7) . .
C18 C15 N5 107.7(8) . .
C18 C15 H15A 126.2 . .
N5 C15 H15A 126.2 . .
N6 C16 N5 108.8(8) . .
N6 C16 H16A 125.6 . .
N5 C16 H16A 125.6 . .
C20 C17 C21 121.7(8) 2_565 .
C20 C17 H17A 119.1 2_565 .
C21 C17 H17A 119.1 . .
C15 C18 N6 107.1(8) . .
C15 C18 H18A 126.4 . .
N6 C18 H18A 126.4 . .
N6 C19 C21 112.6(6) . .
N6 C19 H19A 109.1 . .
C21 C19 H19A 109.1 . .
N6 C19 H19B 109.1 . .
C21 C19 H19B 109.1 . .
H19A C19 H19B 107.8 . .
C17 C20 C21 120.4(7) 2_565 .
C17 C20 H20A 119.8 2_565 .
C21 C20 H20A 119.8 . .
C20 C21 C17 117.9(7) . .
C20 C21 C19 120.5(7) . .
C17 C21 C19 121.5(8) . .
C2 N1 C4 108.0(6) . .
C2 N1 C5 126.3(6) . .
C4 N1 C5 125.7(6) . .
C2 N2 C6 106.6(6) . .
C2 N2 Mo2 120.8(5) . .
C6 N2 Mo2 131.7(4) . .
C12 N3 C10 108.2(7) . .
C12 N3 C9 127.5(8) . .
C10 N3 C9 124.3(7) . .
C12 N4 C7 108.4(7) . .
C16 N5 C15 107.2(7) . .
C16 N6 C18 109.2(8) . .
C16 N6 C19 124.5(7) . .
C18 N6 C19 126.2(7) . .

loop_
_geom_bond_atom_site_label_1
_geom_bond_atom_site_label_2
_geom_bond_distance
_geom_bond_site_symmetry_2
Mo1 O9 1.698(5) .
Mo1 O2 1.718(5) .
Mo1 O7 1.934(5) .
Mo1 O3 1.957(5) .
Mo1 O12 2.241(5) .
Mo1 O10 2.289(5) .
Mo2 O1 1.704(5) .
Mo2 O8 1.713(5) .
Mo2 O3 1.878(5) .
Mo2 O5 2.080(5) .
Mo2 N2 2.228(6) .
Mo2 O10 2.285(5) .
Mo3 O4 1.710(5) .
Mo3 O11 1.721(5) .
Mo3 O7 1.912(5) 2_655
Mo3 O5 1.950(5) .
Mo3 O12 2.244(5) 2_655
Mo3 O6 2.333(5) .
Mo4 O13 1.702(5) .
Mo4 O6 1.753(5) 2_655
Mo4 O10 1.900(5) .
Mo4 O12 1.922(5) 2_655
Mo4 O5 2.169(5) .
Mo4 O12 2.432(5) .
O6 Mo4 1.753(5) 2_655
O7 Mo3 1.912(5) 2_655
O12 Mo4 1.922(5) 2_655
O12 Mo3 2.244(5) 2_655
C1 C11 1.397(11) .
C1 C3 1.406(11) .
C1 H1A 0.9300 .
C2 N2 1.321(9) .
C2 N1 1.346(10) .
C2 H2A 0.9300 .
C3 C8 1.356(11) .
C3 C5 1.498(9) .
C4 C6 1.356(9) .
C4 N1 1.391(9) .
C4 H4A 0.9300 .
C5 N1 1.483(8) .
C5 H5A 0.9700 .
C5 H5B 0.9700 .
C6 N2 1.382(9) .
C6 H6A 0.9300 .
C7 C10 1.320(12) .
C7 N4 1.368(14) .
C7 H7A 0.9300 .
C8 C13 1.395(11) .
C8 H8A 0.9300 .
C9 N3 1.467(10) .
C9 C14 1.513(10) .
C9 H9A 0.9700 .
C9 H9B 0.9700 .
C10 N3 1.374(11) .
C10 H10A 0.9300 .
C11 C14 1.381(12) .
C11 H11A 0.9300 .
C12 N3 1.326(10) .
C12 N4 1.331(13) .
C12 H12A 0.9300 .
C13 C14 1.384(11) .
C13 H13A 0.9300 .
C15 C18 1.343(13) .
C15 N5 1.377(12) .
C15 H15A 0.9300 .
C16 N6 1.326(10) .
C16 N5 1.328(12) .
C16 H16A 0.9300 .
C17 C20 1.375(12) 2_565
C17 C21 1.396(11) .
C17 H17A 0.9300 .
C18 N6 1.347(11) .
C18 H18A 0.9300 .
C19 N6 1.488(10) .
C19 C21 1.507(11) .
C19 H19A 0.9700 .
C19 H19B 0.9700 .
C20 C17 1.375(12) 2_565
C20 C21 1.390(12) .
C20 H20A 0.9300 .
